data_8103668
loop_
_publ_author_name
'Rentzeperis, P.J.'

_publ_section_title
;
 The crystal structure of Alleghanyite, Mn5 ((O H)2 (Si O4)2
;
_journal_name_full
;
Zeitschrift fuer Kristallographie, Kristallgeometrie, Kristallphysik, 
Kristallchemie (-144,1977)
;
_journal_page_first 1
_journal_page_last 18
_journal_volume 132
_journal_year 1970
_chemical_formula_sum 'H2 Mn5 O10 Si2'
_chemical_name_systematic 'Mn5 ((O H)2 (Si O4)2)'
_space_group_IT_number 14
_symmetry_space_group_name_Hall '-P 2ybc'
_symmetry_space_group_name_H-M 'P 1 21/c 1'
_cell_angle_alpha 90
_cell_angle_beta 108.64
_cell_angle_gamma 90
_cell_formula_units_Z 2
_cell_length_a 8.2747
_cell_length_b 4.8503
_cell_length_c 10.7198
_cell_volume 407.669
_citation_journal_id_ASTM ZEKGAX
_cod_data_source_file Rentzeperis_ZEKGAX_1970_1022.cif
_cod_data_source_block H2Mn5O10Si2
_cod_original_cell_volume 407.6689
_cod_database_code 8103668

loop_
_symmetry_equiv_pos_as_xyz
x,y,z
-x,y+1/2,-z+1/2
-x,-y,-z
x,-y-1/2,z-1/2

loop_
_atom_site_label
_atom_site_type_symbol
_atom_site_fract_x
_atom_site_fract_y
_atom_site_fract_z
_atom_site_occupancy
_atom_site_U_iso_or_equiv
O1 O-2 0.2945 0.7123 0.4952 1 0.0
O5 O-2 0.0973 0.253 0.0566 1 0.0
O3 O-2 0.4632 0.7143 0.3303 1 0.0
O2 O-2 0.1347 0.7185 0.2469 1 0.0
Mn3 Mn+2 0.5 0 0.5 1 0.0
O4 O-2 0.2976 0.243 0.3537 1 0.0
Si1 Si+4 0.2976 0.5773 0.3569 1 0.0
Mn1 Mn+2 0.311 0.0087 0.1719 1 0.0
Mn2 Mn+2 0.0772 0.0137 0.3812 1 0.0
